data_1548379
loop_
_publ_author_name
'Gurinov, Andrei A.'
'Denisov, Gleb S.'
'Borissova, Alexandra O.'
'Goloveshkin, Alexander S.'
'Greindl, Julian'
'Limbach, Hans-Heinrich'
'Shenderovich, Ilya G.'

_publ_section_title
;
 NMR Study of Solvation Effect on the Geometry of Proton-Bound Homodimers
 of Increasing Size.
;
_journal_issue 45
_journal_name_full 'The journal of physical chemistry. A'
_journal_page_first 8697
_journal_page_last 8705
_journal_paper_doi 10.1021/acs.jpca.7b09285
_journal_volume 121
_journal_year 2017
_chemical_formula_moiety 'C32 H12 B F24, C13 H9.58 N, C13 H9.42 N, 2(C7 H8)'
_chemical_formula_sum 'C72 H47 B F24 N2'
_chemical_formula_weight 1406.93
_chemical_name_systematic
;
 ? 
;
_space_group_crystal_system monoclinic
_space_group_IT_number 15
_space_group_name_Hall '-C 2yc'
_space_group_name_H-M_alt 'C 1 2/c 1'
_symmetry_space_group_name_Hall '-C 2yc'
_symmetry_space_group_name_H-M 'C 1 2/c 1'
_atom_sites_solution_hydrogens geom
_atom_sites_solution_primary direct
_atom_sites_solution_secondary difmap
_audit_creation_date 2017-05-23
_audit_creation_method
;
Olex2 1.2
(compiled 2016.11.30 svn.r3356 for OlexSys, GUI svn.r5269)
;
_cell_angle_alpha 90.00
_cell_angle_beta 133.202(3)
_cell_angle_gamma 90.00
_cell_formula_units_Z 4
_cell_length_a 24.307(4)
_cell_length_b 18.043(3)
_cell_length_c 19.611(4)
_cell_measurement_reflns_used 3448
_cell_measurement_temperature 100
_cell_measurement_theta_max 28.21
_cell_measurement_theta_min 2.30
_cell_volume 6270(2)
_computing_molecular_graphics 'Olex2 (Dolomanov et al., 2009)'
_computing_publication_material 'Olex2 (Dolomanov et al., 2009)'
_computing_structure_refinement 'XL (Sheldrick, 2008)'
_computing_structure_solution 'XS (Sheldrick, 2008)'
_diffrn_ambient_temperature 100
_diffrn_measured_fraction_theta_full 0.991
_diffrn_measured_fraction_theta_max 0.991
_diffrn_measurement_device_type 'Bruker APEX-II CCD'
_diffrn_measurement_method '\f and \w scans'
_diffrn_radiation_monochromator graphite
_diffrn_radiation_type MoK\a
_diffrn_radiation_wavelength 0.71073
_diffrn_reflns_av_R_equivalents 0.0371
_diffrn_reflns_av_unetI/netI 0.0515
_diffrn_reflns_limit_h_max 32
_diffrn_reflns_limit_h_min -32
_diffrn_reflns_limit_k_max 19
_diffrn_reflns_limit_k_min -24
_diffrn_reflns_limit_l_max 21
_diffrn_reflns_limit_l_min -25
_diffrn_reflns_number 19268
_diffrn_reflns_theta_full 28.28
_diffrn_reflns_theta_max 28.28
_diffrn_reflns_theta_min 1.54
_diffrn_source 'fine-focus sealed tube'
_diffrn_standards_number 0
_exptl_absorpt_coefficient_mu 0.136
_exptl_absorpt_correction_T_max 0.7460
_exptl_absorpt_correction_T_min 0.6490
_exptl_absorpt_correction_type multi-scan
_exptl_absorpt_process_details
;
SADABS-2008/1 (Bruker,2008) was used for absorption correction.
wR2(int) was 0.1072 before and 0.0420 after correction.
The Ratio of minimum to maximum transmission is 0.8700.
The \l/2 correction factor is 0.0015.
;
_exptl_crystal_colour colourless
_exptl_crystal_colour_primary colourless
_exptl_crystal_density_diffrn 1.491
_exptl_crystal_density_method 'not measured'
_exptl_crystal_description block
_exptl_crystal_F_000 2856
_exptl_crystal_size_max 0.25
_exptl_crystal_size_mid 0.21
_exptl_crystal_size_min 0.17
_refine_diff_density_max 0.770
_refine_diff_density_min -0.646
_refine_diff_density_rms 0.062
_refine_ls_extinction_method none
_refine_ls_goodness_of_fit_ref 1.023
_refine_ls_hydrogen_treatment mixed
_refine_ls_matrix_type full
_refine_ls_number_parameters 493
_refine_ls_number_reflns 7703
_refine_ls_number_restraints 87
_refine_ls_restrained_S_all 1.038
_refine_ls_R_factor_all 0.0980
_refine_ls_R_factor_gt 0.0584
_refine_ls_shift/su_max 0.000
_refine_ls_shift/su_mean 0.000
_refine_ls_structure_factor_coef Fsqd
_refine_ls_weighting_details 'calc w=1/[\s^2^(Fo^2^)+(0.0732P)^2^+9.5325P] where P=(Fo^2^+2Fc^2^)/3'
_refine_ls_weighting_scheme calc
_refine_ls_wR_factor_gt 0.1442
_refine_ls_wR_factor_ref 0.1708
_reflns_number_gt 4924
_reflns_number_total 7703
_reflns_threshold_expression >2sigma(I)
_cod_data_source_file jp7b09285_si_003.cif
_cod_data_source_block a
_cod_original_cell_volume 6269.3(19)
_cod_database_code 1548379
_olex2_refinement_description
;
1. Fixed Uiso
 At 1.2 times of:
  All C(H) groups, All F(H,H) groups
 At 1.5 times of:
  All C(H,H,H) groups
2. Restrained distances
 C1S-C2S
 1.51 with sigma of 0.02
 N2-H2
 0.85 with sigma of 0.02
 N1-H1
 0.85 with sigma of 0.02
3. Uiso/Uaniso restraints and constraints
C7S \\sim C2S \\sim C6S \\sim C3S \\sim C1S \\sim C5S \\sim C4S: within 2A with
sigma of 0.01 and sigma for terminal atoms of 0.02
C5S' \\sim C1S' \\sim C2S' \\sim C7S' \\sim C3S' \\sim C6S' \\sim C4S': within
2A with sigma of 0.01 and sigma for terminal atoms of 0.02
4. Others
 Sof(C7S)=Sof(H7S)=Sof(C2S)=Sof(C3S)=Sof(H3S)=Sof(C4S)=Sof(H4S)=Sof(C5S)=
 Sof(H5S)=Sof(C6S)=Sof(H6S)=Sof(C1S)=Sof(H1SD)=Sof(H1SE)=Sof(H1SF)=1-FVAR(1)
 Sof(H1)=0.5*(1-FVAR(2))
 Sof(H2)=0.5*FVAR(2)
 Sof(C1S')=Sof(H1SA)=Sof(H1SB)=Sof(H1SC)=Sof(C6S')=Sof(H6S')=Sof(C7S')=
 Sof(H7S')=Sof(C2S')=Sof(C3S')=Sof(H3S')=Sof(C4S')=Sof(H4S')=Sof(C5S')=
 Sof(H5S')=FVAR(1)
5.a Aromatic/amide H refined with riding coordinates:
 C24(H24), C27(H27), C22(H22), C16(H16), C29(H29), C10(H10), C19(H19), C4(H4),
 C14(H14), C3(H3), C7(H7), C11(H11), C12(H12), C13(H13), C5(H5), C6(H6),
 C6S'(H6S'), C7S'(H7S'), C3S'(H3S'), C4S'(H4S'), C5S'(H5S'), C7S(H7S), C3S(H3S),
  C4S(H4S), C5S(H5S), C6S(H6S)
5.b Fitted hexagon refined as free rotating group:
 C6S'(C7S',C2S',C3S',C4S',C5S'), C7S(C2S,C3S,C4S,C5S,C6S)
5.c Idealised Me refined as rotating group:
 C1S'(H1SA,H1SB,H1SC), C1S(H1SD,H1SE,H1SF)
;
_olex2_submission_special_instructions 'No special instructions were received'

loop_
_space_group_symop_id
_space_group_symop_operation_xyz
1 'x, y, z'
2 '-x, y, -z+1/2'
3 'x+1/2, y+1/2, z'
4 '-x+1/2, y+1/2, -z+1/2'
5 '-x, -y, -z'
6 'x, -y, z-1/2'
7 '-x+1/2, -y+1/2, -z'
8 'x+1/2, -y+1/2, z-1/2'

loop_
_atom_site_label
_atom_site_type_symbol
_atom_site_fract_x
_atom_site_fract_y
_atom_site_fract_z
_atom_site_U_iso_or_equiv
_atom_site_adp_type
_atom_site_occupancy
_atom_site_calc_flag
_atom_site_disorder_assembly
_atom_site_disorder_group
_atom_site_site_symmetry_order
_atom_site_refinement_flags_posn
_atom_site_refinement_flags_adp
_atom_site_refinement_flags_occupancy
B1 B 0.0000 0.2448(2) 0.2500 0.0191(7) Uani 1 d . . 2 S T P
N2 N 0.0000 0.17222(15) 0.7500 0.0263(6) Uani 1 d . . 2 DS T P
N1 N 0.0000 0.32423(16) 0.7500 0.0285(6) Uani 1 d . . 2 DS T P
C23 C -0.01827(12) 0.19090(12) 0.30563(16) 0.0197(4) Uani 1 d . . 1 . . .
C24 C 0.02516(12) 0.18160(12) 0.40277(16) 0.0216(5) Uani 1 d . . 1 . . .
H24 H 0.0705 0.2075 0.4428 0.026 Uiso 1 calc . . 1 R . .
C28 C -0.09772(12) 0.10487(13) 0.30194(17) 0.0242(5) Uani 1 d . . 1 . . .
C27 C -0.05409(13) 0.09788(13) 0.39870(17) 0.0247(5) Uani 1 d . . 1 . . .
H27 H -0.0681 0.0690 0.4240 0.030 Uiso 1 calc . . 1 R . .
C15 C 0.06424(12) 0.29979(12) 0.32525(15) 0.0211(5) Uani 1 d . . 1 . . .
C20 C 0.18042(12) 0.35160(13) 0.40935(17) 0.0261(5) Uani 1 d . . 1 . . .
C25 C 0.00756(12) 0.13607(13) 0.44828(16) 0.0231(5) Uani 1 d . . 1 . . .
C22 C 0.12783(12) 0.30556(12) 0.34084(16) 0.0229(5) Uani 1 d . . 1 . . .
H22 H 0.1342 0.2791 0.3060 0.027 Uiso 1 calc . . 1 R . .
C16 C 0.05654(12) 0.34493(12) 0.38154(16) 0.0224(5) Uani 1 d . . 1 . . .
H16 H 0.0116 0.3408 0.3677 0.027 Uiso 1 calc . . 1 R . .
C17 C 0.10889(13) 0.39094(13) 0.45047(16) 0.0249(5) Uani 1 d . . 1 . . .
C29 C -0.07957(12) 0.14944(12) 0.25687(16) 0.0217(5) Uani 1 d . . 1 . . .
H29 H -0.1122 0.1484 0.1920 0.026 Uiso 1 calc . . 1 R . .
C8 C -0.04713(13) 0.13631(13) 0.66898(17) 0.0260(5) Uani 1 d . . 1 . . .
C1 C 0.05007(14) 0.36129(14) 0.75520(16) 0.0286(5) Uani 1 d . . 1 . . .
C10 C 0.0000 0.01978(19) 0.7500 0.0296(8) Uani 1 d . . 2 S T P
H10 H 0.0000 -0.0318 0.7500 0.035 Uiso 1 calc . . 2 RS T P
C18 C 0.09674(15) 0.43402(15) 0.50984(18) 0.0334(6) Uani 1 d . . 1 . . .
C26 C 0.05658(13) 0.13096(14) 0.55232(17) 0.0280(5) Uani 1 d . . 1 . . .
C19 C 0.17194(13) 0.39456(13) 0.46507(16) 0.0278(5) Uani 1 d . . 1 . . .
H19 H 0.2112 0.4254 0.5121 0.033 Uiso 1 calc . . 1 R . .
C4 C 0.10713(16) 0.47671(16) 0.76199(18) 0.0396(7) Uani 1 d . . 1 . . .
H4 H 0.1091 0.5282 0.7627 0.048 Uiso 1 calc . . 1 R . .
C14 C -0.09441(15) 0.17618(15) 0.58647(18) 0.0337(6) Uani 1 d . . 1 . . .
H14 H -0.0934 0.2277 0.5873 0.040 Uiso 1 calc . . 1 R . .
C2 C 0.05224(15) 0.44044(14) 0.75568(16) 0.0316(6) Uani 1 d . . 1 . . .
C30 C -0.16673(13) 0.06757(15) 0.24461(18) 0.0306(6) Uani 1 d . . 1 . . .
C9 C -0.04803(14) 0.05736(13) 0.66771(18) 0.0276(5) Uani 1 d . . 1 . . .
C3 C 0.0000 0.4780(2) 0.7500 0.0341(9) Uani 1 d . . 2 S T P
H3 H 0.0000 0.5295 0.7500 0.041 Uiso 1 calc . . 2 RS T P
C7 C 0.10324(15) 0.32172(15) 0.76106(18) 0.0354(6) Uani 1 d . . 1 . . .
H7 H 0.1030 0.2702 0.7610 0.042 Uiso 1 calc . . 1 R . .
C11 C -0.09889(15) 0.02140(16) 0.5810(2) 0.0364(6) Uani 1 d . . 1 . . .
H11 H -0.1009 -0.0301 0.5781 0.044 Uiso 1 calc . . 1 R . .
C12 C -0.14410(16) 0.06094(18) 0.5031(2) 0.0409(7) Uani 1 d . . 1 . . .
H12 H -0.1781 0.0368 0.4458 0.049 Uiso 1 calc . . 1 R . .
C21 C 0.24706(13) 0.35486(14) 0.42187(19) 0.0321(6) Uani 1 d . . 1 . . .
C13 C -0.14159(16) 0.13935(18) 0.5055(2) 0.0417(7) Uani 1 d . . 1 . . .
H13 H -0.1734 0.1657 0.4497 0.050 Uiso 1 calc . . 1 R . .
C5 C 0.15625(16) 0.43700(18) 0.76691(19) 0.0427(7) Uani 1 d . . 1 . . .
H5 H 0.1919 0.4612 0.7705 0.051 Uiso 1 calc . . 1 R . .
C6 C 0.15452(16) 0.35875(17) 0.76675(19) 0.0412(7) Uani 1 d . . 1 . . .
H6 H 0.1894 0.3322 0.7706 0.049 Uiso 1 calc . . 1 R . .
F2 F 0.24478(9) 0.40285(10) 0.36374(13) 0.0488(5) Uani 1 d . . 1 . . .
F4 F 0.04268(9) 0.47981(10) 0.45960(12) 0.0500(5) Uani 1 d . . 1 . . .
F12 F -0.17791(9) 0.02936(10) 0.17329(12) 0.0491(5) Uani 1 d . . 1 . . .
F11 F -0.21864(9) 0.11691(10) 0.20437(14) 0.0595(6) Uani 1 d . . 1 . . .
F5 F 0.15061(9) 0.47517(9) 0.57462(11) 0.0425(4) Uani 1 d . . 1 . . .
F3 F 0.30056(8) 0.37525(12) 0.50809(12) 0.0550(5) Uani 1 d . . 1 . . .
F6 F 0.08265(12) 0.38938(10) 0.55579(13) 0.0550(5) Uani 1 d . . 1 . . .
F1 F 0.26504(8) 0.28996(9) 0.40651(14) 0.0521(5) Uani 1 d . . 1 . . .
F10 F -0.17681(9) 0.02217(11) 0.29318(12) 0.0555(5) Uani 1 d . . 1 . . .
C1S' C 0.0746(5) 0.3233(7) 0.0511(8) 0.089(3) Uani 0.585(5) d A 1 1 . U .
H1SA H 0.0572 0.3697 0.0544 0.133 Uiso 0.585(5) calc A 1 1 GR . .
H1SB H 0.0853 0.2899 0.0970 0.133 Uiso 0.585(5) calc A 1 1 GR . .
H1SC H 0.0364 0.3024 -0.0101 0.133 Uiso 0.585(5) calc A 1 1 GR . .
C6S' C 0.2170(4) 0.3709(3) 0.0429(5) 0.088(4) Uani 0.585(5) d A 1 1 . U .
H6S' H 0.2228 0.3896 0.0039 0.106 Uiso 0.585(5) calc A 1 1 R . .
C7S' C 0.1453(3) 0.3624(3) 0.0096(3) 0.0492(16) Uani 0.585(5) d A 1 1 G U .
H7S' H 0.1030 0.3754 -0.0518 0.059 Uiso 0.585(5) calc A 1 1 R . .
C2S' C 0.1367(2) 0.3344(2) 0.0679(3) 0.0417(13) Uani 0.585(5) d A 1 1 G U .
C3S' C 0.1999(3) 0.3150(3) 0.1595(3) 0.073(3) Uani 0.585(5) d A 1 1 G U .
H3S' H 0.1941 0.2963 0.1985 0.087 Uiso 0.585(5) calc A 1 1 R . .
C4S' C 0.2716(2) 0.3236(3) 0.1928(3) 0.105(3) Uani 0.585(5) d A 1 1 G U .
H4S' H 0.3139 0.3106 0.2542 0.126 Uiso 0.585(5) calc A 1 1 R . .
C5S' C 0.2802(2) 0.3515(3) 0.1345(5) 0.087(3) Uani 0.585(5) d A 1 1 G U .
H5S' H 0.3282 0.3572 0.1568 0.105 Uiso 0.585(5) calc A 1 1 R . .
C7S C 0.1100(3) 0.3541(4) 0.0033(4) 0.052(2) Uani 0.415(5) d A 2 1 . U .
H7S H 0.0811 0.3768 -0.0548 0.063 Uiso 0.415(5) calc A 2 1 R . .
C2S C 0.1881(3) 0.3510(3) 0.0630(4) 0.0401(17) Uani 0.415(5) d A 2 1 DG U .
C3S C 0.2313(3) 0.3171(3) 0.1499(4) 0.049(2) Uani 0.415(5) d A 2 1 G U .
H3S H 0.2835 0.3151 0.1898 0.059 Uiso 0.415(5) calc A 2 1 R . .
C4S C 0.1964(4) 0.2864(3) 0.1772(4) 0.059(3) Uani 0.415(5) d A 2 1 G U .
H4S H 0.2254 0.2637 0.2354 0.071 Uiso 0.415(5) calc A 2 1 R . .
C5S C 0.1184(4) 0.2895(4) 0.1176(5) 0.051(2) Uani 0.415(5) d A 2 1 G U .
H5S H 0.0951 0.2689 0.1359 0.062 Uiso 0.415(5) calc A 2 1 R . .
C6S C 0.0752(3) 0.3234(4) 0.0306(4) 0.053(3) Uani 0.415(5) d A 2 1 G U .
H6S H 0.0230 0.3255 -0.0093 0.064 Uiso 0.415(5) calc A 2 1 R . .
C1S C 0.2187(6) 0.3841(7) 0.0211(8) 0.054(3) Uani 0.415(5) d A 2 1 D U .
H1SD H 0.2254 0.3451 -0.0059 0.081 Uiso 0.415(5) calc A 2 1 GR . .
H1SE H 0.2662 0.4080 0.0697 0.081 Uiso 0.415(5) calc A 2 1 GR . .
H1SF H 0.1833 0.4197 -0.0264 0.081 Uiso 0.415(5) calc A 2 1 GR . .
F9 F 0.03624(8) 0.08277(10) 0.58776(11) 0.0441(4) Uani 1 d . . 1 . . .
F7 F 0.11931(8) 0.10962(11) 0.58316(11) 0.0481(5) Uani 1 d . . 1 . . .
F8 F 0.06388(11) 0.19533(10) 0.59353(11) 0.0593(6) Uani 1 d . . 1 . . .
H2 H 0.0000 0.2194(12) 0.7500 0.071 Uiso 0.292(3) d A 1 2 DRS T P
H1 H 0.0000 0.2769(12) 0.7500 0.071 Uiso 0.208(3) d A 2 2 DRS T P

loop_
_atom_site_aniso_label
_atom_site_aniso_U_11
_atom_site_aniso_U_22
_atom_site_aniso_U_33
_atom_site_aniso_U_23
_atom_site_aniso_U_13
_atom_site_aniso_U_12
B1 0.0144(15) 0.0180(17) 0.0217(17) 0.000 0.0111(14) 0.000
N2 0.0227(14) 0.0184(14) 0.0302(15) 0.000 0.0152(13) 0.000
N1 0.0250(15) 0.0206(14) 0.0230(14) 0.000 0.0099(13) 0.000
C23 0.0151(10) 0.0164(10) 0.0239(11) -0.0002(8) 0.0120(9) 0.0026(8)
C24 0.0145(10) 0.0184(11) 0.0239(11) 0.0009(9) 0.0100(9) 0.0023(8)
C28 0.0157(10) 0.0222(11) 0.0280(12) -0.0009(9) 0.0123(10) -0.0004(9)
C27 0.0197(11) 0.0226(12) 0.0292(12) 0.0047(10) 0.0157(10) 0.0015(9)
C15 0.0144(10) 0.0168(10) 0.0193(11) 0.0029(8) 0.0066(9) 0.0011(8)
C20 0.0141(10) 0.0215(12) 0.0255(12) 0.0033(9) 0.0069(10) -0.0004(9)
C25 0.0161(10) 0.0221(11) 0.0241(12) 0.0015(9) 0.0111(10) 0.0033(9)
C22 0.0167(10) 0.0189(11) 0.0226(11) 0.0020(9) 0.0094(9) 0.0011(9)
C16 0.0158(10) 0.0193(11) 0.0221(11) 0.0039(9) 0.0091(9) 0.0017(9)
C17 0.0209(11) 0.0192(11) 0.0201(11) 0.0001(9) 0.0085(9) -0.0006(9)
C29 0.0158(10) 0.0186(11) 0.0223(11) 0.0002(9) 0.0098(9) 0.0017(9)
C8 0.0217(11) 0.0234(12) 0.0313(13) -0.0019(10) 0.0175(11) -0.0028(9)
C1 0.0291(13) 0.0225(12) 0.0188(11) -0.0011(9) 0.0105(10) -0.0026(10)
C10 0.0302(18) 0.0178(16) 0.052(2) 0.000 0.0324(18) 0.000
C18 0.0313(13) 0.0288(13) 0.0282(13) -0.0053(11) 0.0158(12) -0.0031(11)
C26 0.0215(12) 0.0275(13) 0.0272(13) 0.0035(10) 0.0137(11) 0.0020(10)
C19 0.0181(11) 0.0215(12) 0.0216(11) -0.0004(9) 0.0050(9) -0.0046(9)
C4 0.0398(16) 0.0298(14) 0.0242(13) -0.0029(11) 0.0122(12) -0.0119(12)
C14 0.0289(13) 0.0300(14) 0.0325(14) 0.0005(11) 0.0173(12) -0.0018(11)
C2 0.0336(13) 0.0224(12) 0.0160(11) -0.0010(9) 0.0082(10) -0.0050(10)
C30 0.0202(12) 0.0292(13) 0.0337(14) -0.0007(11) 0.0151(11) -0.0053(10)
C9 0.0272(12) 0.0218(12) 0.0408(14) -0.0057(10) 0.0260(12) -0.0054(10)
C3 0.040(2) 0.0182(17) 0.0168(16) 0.000 0.0086(16) 0.000
C7 0.0316(14) 0.0295(14) 0.0304(14) -0.0019(11) 0.0155(12) -0.0016(11)
C11 0.0339(14) 0.0326(14) 0.0519(18) -0.0159(13) 0.0330(14) -0.0153(12)
C12 0.0305(14) 0.0511(18) 0.0384(16) -0.0181(14) 0.0225(13) -0.0182(13)
C21 0.0165(11) 0.0263(13) 0.0338(14) -0.0023(11) 0.0095(11) -0.0027(10)
C13 0.0289(14) 0.0543(19) 0.0313(15) 0.0010(13) 0.0165(12) -0.0044(13)
C5 0.0332(15) 0.0475(18) 0.0279(14) -0.0033(12) 0.0134(12) -0.0150(14)
C6 0.0318(15) 0.0464(17) 0.0304(14) -0.0020(12) 0.0156(12) -0.0035(13)
F2 0.0250(8) 0.0499(11) 0.0628(11) 0.0176(9) 0.0267(8) 0.0044(7)
F4 0.0296(9) 0.0590(12) 0.0381(9) -0.0107(8) 0.0141(8) 0.0135(8)
F12 0.0294(8) 0.0552(11) 0.0468(10) -0.0233(8) 0.0198(8) -0.0203(8)
F11 0.0158(8) 0.0431(10) 0.0748(13) -0.0016(9) 0.0137(8) -0.0026(7)
F5 0.0313(8) 0.0342(9) 0.0337(8) -0.0164(7) 0.0112(7) -0.0056(7)
F3 0.0135(7) 0.0759(13) 0.0411(10) -0.0156(9) 0.0053(7) -0.0140(8)
F6 0.0815(14) 0.0477(11) 0.0520(11) -0.0177(9) 0.0520(11) -0.0228(10)
F1 0.0185(7) 0.0331(9) 0.0813(13) -0.0084(9) 0.0251(9) -0.0019(7)
F10 0.0316(9) 0.0699(13) 0.0385(9) 0.0071(9) 0.0138(8) -0.0273(9)
C1S' 0.054(5) 0.080(7) 0.093(7) -0.009(6) 0.035(5) -0.014(5)
C6S' 0.106(6) 0.057(5) 0.095(6) -0.023(4) 0.067(5) -0.004(5)
C7S' 0.068(4) 0.024(3) 0.046(3) -0.004(2) 0.036(3) 0.000(3)
C2S' 0.044(3) 0.033(2) 0.056(3) -0.009(2) 0.037(3) -0.008(2)
C3S' 0.068(4) 0.053(4) 0.041(3) -0.005(3) 0.015(3) 0.030(3)
C4S' 0.052(4) 0.093(5) 0.084(5) -0.041(4) 0.013(4) 0.018(4)
C5S' 0.054(4) 0.076(4) 0.118(5) -0.042(4) 0.054(4) -0.013(3)
C7S 0.075(5) 0.045(4) 0.052(4) -0.007(3) 0.050(4) -0.013(4)
C2S 0.050(4) 0.031(3) 0.073(4) -0.017(3) 0.055(4) -0.021(3)
C3S 0.054(4) 0.037(4) 0.075(5) -0.002(3) 0.052(4) 0.016(3)
C4S 0.074(5) 0.034(4) 0.047(4) -0.002(3) 0.033(4) 0.019(4)
C5S 0.069(4) 0.039(4) 0.068(5) -0.012(3) 0.055(4) -0.015(4)
C6S 0.069(6) 0.042(5) 0.058(5) -0.021(4) 0.046(4) -0.021(4)
C1S 0.060(5) 0.051(6) 0.061(6) -0.024(5) 0.046(5) -0.016(4)
F9 0.0273(8) 0.0603(11) 0.0307(8) 0.0140(8) 0.0145(7) -0.0045(8)
F7 0.0171(7) 0.0815(13) 0.0294(8) 0.0139(8) 0.0096(7) 0.0093(8)
F8 0.0683(13) 0.0372(10) 0.0257(9) -0.0037(7) 0.0141(9) 0.0071(9)

loop_
_atom_type_symbol
_atom_type_description
_atom_type_scat_dispersion_real
_atom_type_scat_dispersion_imag
_atom_type_scat_source
C C 0.0033 0.0016 'International Tables Vol C Tables 4.2.6.8 and 6.1.1.4'
H H 0.0000 0.0000 'International Tables Vol C Tables 4.2.6.8 and 6.1.1.4'
B B 0.0013 0.0007 'International Tables Vol C Tables 4.2.6.8 and 6.1.1.4'
F F 0.0171 0.0103 'International Tables Vol C Tables 4.2.6.8 and 6.1.1.4'
N N 0.0061 0.0033 'International Tables Vol C Tables 4.2.6.8 and 6.1.1.4'

loop_
_geom_angle_atom_site_label_1
_geom_angle_atom_site_label_2
_geom_angle_atom_site_label_3
_geom_angle
_geom_angle_site_symmetry_1
_geom_angle_site_symmetry_3
C23 B1 C23 111.6(2) . 2
C15 B1 C23 115.47(11) 2 .
C15 B1 C23 115.47(11) . 2
C15 B1 C23 106.43(11) 2 2
C15 B1 C23 106.43(11) . .
C15 B1 C15 101.2(3) 2 .
C8 N2 C8 121.6(3) 2_556 .
C8 N2 H2 119.19(15) 2_556 .
C8 N2 H2 119.19(15) . .
C1 N1 C1 119.6(3) . 2_556
C1 N1 H1 120.19(15) 2_556 .
C1 N1 H1 120.19(15) . .
C24 C23 B1 129.47(17) . .
C29 C23 B1 120.73(19) . .
C29 C23 C24 109.8(2) . .
C23 C24 H24 115.9 . .
C23 C24 C25 128.3(2) . .
C25 C24 H24 115.8 . .
C27 C28 C29 126.9(2) . .
C30 C28 C27 115.0(2) . .
C30 C28 C29 118.0(2) . .
C28 C27 H27 123.8 . .
C25 C27 C28 112.4(2) . .
C25 C27 H27 123.8 . .
C22 C15 B1 120.53(19) . .
C22 C15 C16 119.6(2) . .
C16 C15 B1 119.85(17) . .
C22 C20 C19 123.6(2) . .
C22 C20 C21 112.4(2) . .
C21 C20 C19 123.9(2) . .
C24 C25 C26 124.5(2) . .
C27 C25 C24 120.6(2) . .
C27 C25 C26 114.9(2) . .
C15 C22 H22 122.2 . .
C20 C22 C15 115.6(2) . .
C20 C22 H22 122.2 . .
C15 C16 H16 117.4 . .
C17 C16 C15 125.2(2) . .
C17 C16 H16 117.4 . .
C16 C17 C18 121.4(2) . .
C16 C17 C19 113.6(2) . .
C19 C17 C18 125.0(2) . .
C23 C29 C28 122.0(2) . .
C23 C29 H29 119.0 . .
C28 C29 H29 119.0 . .
N2 C8 C14 119.4(2) . .
N2 C8 C9 119.9(2) . .
C14 C8 C9 120.6(2) . .
N1 C1 C2 122.1(3) . .
N1 C1 C7 119.4(2) . .
C7 C1 C2 118.5(2) . .
C9 C10 H10 119.9 . .
C9 C10 H10 119.9 2_556 .
C9 C10 C9 120.2(3) 2_556 .
F4 C18 C17 111.3(2) . .
F4 C18 F6 107.0(2) . .
F5 C18 C17 116.1(2) . .
F5 C18 F4 102.0(2) . .
F5 C18 F6 103.3(2) . .
F6 C18 C17 115.9(2) . .
F9 C26 C25 119.4(2) . .
F7 C26 C25 104.2(2) . .
F7 C26 F9 107.2(2) . .
F7 C26 F8 110.8(2) . .
F8 C26 C25 114.5(2) . .
F8 C26 F9 100.5(2) . .
C20 C19 H19 118.9 . .
C17 C19 C20 122.2(2) . .
C17 C19 H19 118.9 . .
C2 C4 H4 120.0 . .
C5 C4 H4 120.0 . .
C5 C4 C2 120.0(3) . .
C8 C14 H14 120.6 . .
C13 C14 C8 118.8(3) . .
C13 C14 H14 120.6 . .
C4 C2 C1 119.5(3) . .
C3 C2 C1 117.6(3) . .
C3 C2 C4 122.9(3) . .
C28 C30 F12 110.1(2) . .
C28 C30 F10 114.1(2) . .
F11 C30 C28 107.1(2) . .
F11 C30 F12 106.8(2) . .
F11 C30 F10 105.6(2) . .
F10 C30 F12 112.6(2) . .
C10 C9 C8 119.2(2) . .
C10 C9 C11 122.5(3) . .
C11 C9 C8 118.3(2) . .
C2 C3 C2 121.0(3) . 2_556
C2 C3 H3 119.5 2_556 .
C2 C3 H3 119.5 . .
C1 C7 H7 120.0 . .
C6 C7 C1 119.9(3) . .
C6 C7 H7 120.0 . .
C9 C11 H11 120.1 . .
C12 C11 C9 119.8(3) . .
C12 C11 H11 120.1 . .
C11 C12 H12 119.4 . .
C11 C12 C13 121.2(3) . .
C13 C12 H12 119.4 . .
F2 C21 C20 117.7(2) . .
F3 C21 C20 103.7(2) . .
F3 C21 F2 109.4(2) . .
F3 C21 F1 110.4(2) . .
F1 C21 C20 114.6(2) . .
F1 C21 F2 101.1(2) . .
C14 C13 C12 121.3(3) . .
C14 C13 H13 119.4 . .
C12 C13 H13 119.4 . .
C4 C5 H5 119.6 . .
C4 C5 C6 120.8(3) . .
C6 C5 H5 119.6 . .
C7 C6 C5 121.3(3) . .
C7 C6 H6 119.4 . .
C5 C6 H6 119.4 . .
C7S' C6S' H6S' 120.0 . .
C7S' C6S' C5S' 120.0 . .
C5S' C6S' H6S' 120.0 . .
C6S' C7S' H7S' 120.0 . .
C6S' C7S' C2S' 120.0 . .
C2S' C7S' H7S' 120.0 . .
C1S' C2S' C7S' 129.7(6) . .
C1S' C2S' C3S' 110.2(6) . .
C7S' C2S' C3S' 120.0 . .
C2S' C3S' H3S' 120.0 . .
C4S' C3S' C2S' 120.0 . .
C4S' C3S' H3S' 120.0 . .
C3S' C4S' H4S' 120.0 . .
C5S' C4S' C3S' 120.0 . .
C5S' C4S' H4S' 120.0 . .
C6S' C5S' H5S' 120.0 . .
C4S' C5S' C6S' 120.0 . .
C4S' C5S' H5S' 120.0 . .
C2S C7S H7S 120.0 . .
C2S C7S C6S 120.0 . .
C6S C7S H7S 120.0 . .
C7S C2S C1S 114.2(6) . .
C3S C2S C7S 120.0 . .
C3S C2S C1S 125.7(6) . .
C2S C3S H3S 120.0 . .
C2S C3S C4S 120.0 . .
C4S C3S H3S 120.0 . .
C3S C4S H4S 120.0 . .
C5S C4S C3S 120.0 . .
C5S C4S H4S 120.0 . .
C4S C5S H5S 120.0 . .
C4S C5S C6S 120.0 . .
C6S C5S H5S 120.0 . .
C7S C6S H6S 120.0 . .
C5S C6S C7S 120.0 . .
C5S C6S H6S 120.0 . .
C2S C1S H1SD 109.5 . .
C2S C1S H1SE 109.5 . .
C2S C1S H1SF 109.5 . .
H1SD C1S H1SE 109.5 . .
H1SD C1S H1SF 109.5 . .
H1SE C1S H1SF 109.5 . .

loop_
_geom_bond_atom_site_label_1
_geom_bond_atom_site_label_2
_geom_bond_distance
_geom_bond_site_symmetry_2
B1 C23 1.731(3) 2
B1 C23 1.731(3) .
B1 C15 1.564(3) 2
B1 C15 1.564(3) .
N2 C8 1.328(3) 2_556
N2 C8 1.328(3) .
N2 H2 0.85(2) .
N1 C1 1.330(3) .
N1 C1 1.330(3) 2_556
N1 H1 0.85(2) .
C23 C24 1.421(3) .
C23 C29 1.320(3) .
C24 H24 0.9300 .
C24 C25 1.476(3) .
C28 C27 1.409(3) .
C28 C29 1.468(3) .
C28 C30 1.396(3) .
C27 H27 0.9300 .
C27 C25 1.293(3) .
C15 C22 1.359(3) .
C15 C16 1.483(3) .
C20 C22 1.333(3) .
C20 C19 1.465(4) .
C20 C21 1.464(3) .
C25 C26 1.504(3) .
C22 H22 0.9300 .
C16 H16 0.9300 .
C16 C17 1.334(3) .
C17 C18 1.587(4) .
C17 C19 1.354(3) .
C29 H29 0.9300 .
C8 C14 1.382(4) .
C8 C9 1.425(3) .
C1 C2 1.429(3) .
C1 C7 1.411(4) .
C10 H10 0.9300 .
C10 C9 1.359(3) 2_556
C10 C9 1.359(3) .
C18 F4 1.268(3) .
C18 F5 1.266(3) .
C18 F6 1.414(3) .
C26 F9 1.398(3) .
C26 F7 1.255(3) .
C26 F8 1.355(3) .
C19 H19 0.9300 .
C4 H4 0.9300 .
C4 C2 1.413(4) .
C4 C5 1.338(5) .
C14 H14 0.9300 .
C14 C13 1.336(4) .
C2 C3 1.375(3) .
C30 F12 1.409(3) .
C30 F11 1.282(3) .
C30 F10 1.399(3) .
C9 C11 1.401(4) .
C3 C2 1.375(3) 2_556
C3 H3 0.9300 .
C7 H7 0.9300 .
C7 C6 1.350(4) .
C11 H11 0.9300 .
C11 C12 1.323(4) .
C12 H12 0.9300 .
C12 C13 1.415(4) .
C21 F2 1.402(3) .
C21 F3 1.294(3) .
C21 F1 1.354(3) .
C13 H13 0.9300 .
C5 H5 0.9300 .
C5 C6 1.412(4) .
C6 H6 0.9300 .
C1S' H1SA 0.9600 .
C1S' H1SB 0.9600 .
C1S' H1SC 0.9600 .
C1S' C2S' 1.321(11) .
C6S' H6S' 0.9300 .
C6S' C7S' 1.3900 .
C6S' C5S' 1.3900 .
C7S' H7S' 0.9300 .
C7S' C2S' 1.3900 .
C2S' C3S' 1.3900 .
C3S' H3S' 0.9300 .
C3S' C4S' 1.3900 .
C4S' H4S' 0.9300 .
C4S' C5S' 1.3900 .
C5S' H5S' 0.9300 .
C7S H7S 0.9300 .
C7S C2S 1.3900 .
C7S C6S 1.3900 .
C2S C3S 1.3900 .
C2S C1S 1.556(12) .
C3S H3S 0.9300 .
C3S C4S 1.3900 .
C4S H4S 0.9300 .
C4S C5S 1.3900 .
C5S H5S 0.9300 .
C5S C6S 1.3900 .
C6S H6S 0.9300 .
C1S H1SD 0.9600 .
C1S H1SE 0.9600 .
C1S H1SF 0.9600 .
